data_2012118
loop_
_publ_author_name
'Smith, Matt C.'
'Davies, Sian C.'
'Hughes, David L.'
'Evans, David J.'

_publ_section_title
;
 1<i>H</i>-Pyrrole-2-carbothioamide
;
_journal_issue 8
_journal_name_full 'Acta Crystallographica Section C'
_journal_page_first 987
_journal_page_last 988
_journal_paper_doi 10.1107/S0108270101008423
_journal_volume 57
_journal_year 2001
_chemical_formula_moiety 'C5 H6 N2 S'
_chemical_formula_sum 'C5 H6 N2 S'
_chemical_formula_weight 126.18
_chemical_name_common pyrrole-2-thiocarboxamide
_chemical_name_systematic 1H-pyrrole-2-carbothioamide
_space_group_IT_number 15
_symmetry_cell_setting monoclinic
_symmetry_space_group_name_Hall '-I 2ya'
_symmetry_space_group_name_H-M 'I 1 2/a 1'
_audit_creation_method SHELXL
_cell_angle_alpha 90
_cell_angle_beta 112.682(8)
_cell_angle_gamma 90
_cell_formula_units_Z 8
_cell_length_a 9.7411(9)
_cell_length_b 7.5931(7)
_cell_length_c 17.444(2)
_cell_measurement_reflns_used 24
_cell_measurement_temperature 293.0(10)
_cell_measurement_theta_max 11
_cell_measurement_theta_min 10
_cell_volume 1190.5(2)
_computing_cell_refinement 'CAD-4 EXPRESS'
_computing_data_collection 'CAD-4 EXPRESS (Enraf-Nonius, 1992)'
_computing_data_reduction 'CAD-4 processing program (Hursthouse, 1976)'
_computing_molecular_graphics 'ORTEPII (Johnson, 1971)'
_computing_publication_material SHELXL93
_computing_structure_refinement 'SHELXL93 (Sheldrick, 1993)'
_computing_structure_solution 'SHELXS86 (Sheldrick, 1990)'
_diffrn_ambient_temperature 293.0(10)
_diffrn_measured_fraction_theta_full 1.0
_diffrn_measured_fraction_theta_max 1.0
_diffrn_measurement_device 'Enraf-Nonius CAD-4'
_diffrn_measurement_method 'scintillation counter; \w/\q scans'
_diffrn_radiation_monochromator graphite
_diffrn_radiation_source 'fine-focus sealed tube'
_diffrn_radiation_type Mo-K\a
_diffrn_radiation_wavelength .71069
_diffrn_reflns_av_R_equivalents .036
_diffrn_reflns_av_sigmaI/netI .046
_diffrn_reflns_limit_h_max 12
_diffrn_reflns_limit_h_min -1
_diffrn_reflns_limit_k_max 10
_diffrn_reflns_limit_k_min -1
_diffrn_reflns_limit_l_max 24
_diffrn_reflns_limit_l_min -24
_diffrn_reflns_number 2049
_diffrn_reflns_theta_full 30.0
_diffrn_reflns_theta_max 30.0
_diffrn_reflns_theta_min 1.5
_diffrn_standards_decay_% 0
_diffrn_standards_interval_time 167
_diffrn_standards_number 3
_exptl_absorpt_coefficient_mu .425
_exptl_absorpt_correction_T_max .078
_exptl_absorpt_correction_T_min .044
_exptl_absorpt_correction_type \y-scan
_exptl_absorpt_process_details '(EMPABS; Sheldrick et al., 1977)'
_exptl_crystal_colour 'pale brown'
_exptl_crystal_density_diffrn 1.408
_exptl_crystal_description block
_exptl_crystal_F_000 528
_exptl_crystal_size_max .48
_exptl_crystal_size_mid .10
_exptl_crystal_size_min .05
_refine_diff_density_max .24
_refine_diff_density_min -.24
_refine_ls_extinction_coef .0097(18)
_refine_ls_extinction_method 'SHELXL93 (Sheldrick, 1993)'
_refine_ls_goodness_of_fit_obs 1.086
_refine_ls_goodness_of_fit_ref 1.050
_refine_ls_hydrogen_treatment refall
_refine_ls_matrix_type full
_refine_ls_number_parameters 98
_refine_ls_number_reflns 1734
_refine_ls_number_restraints 0
_refine_ls_restrained_S_all 1.050
_refine_ls_restrained_S_obs 1.086
_refine_ls_R_factor_all .047
_refine_ls_R_factor_gt .035
_refine_ls_shift/su_max -.001
_refine_ls_shift/su_mean .000
_refine_ls_structure_factor_coef Fsqd
_refine_ls_weighting_details 'w = 1/[\s^2^(Fo^2^)+(0.0479P)^2^+0.2968P] where P=(Fo^2^+2Fc^2^)/3'
_refine_ls_weighting_scheme calc
_refine_ls_wR_factor_obs .092
_refine_ls_wR_factor_ref .102
_reflns_number_gt 1323
_reflns_number_total 1734
_reflns_threshold_expression I>2\s(I)
_cod_data_source_file bm1450.cif
_cod_data_source_block I
_cod_depositor_comments
;
The following automatic conversions were performed:
'_symmetry_cell_setting' value 'Monoclinic' changed to 'monoclinic'
according to '/home/saulius/struct/CIF-dictionaries/cif_core.dic'
dictionary named 'cif_core.dic' version 2.4.1 from 2010-06-29.

Automatic conversion script
Id: cif_fix_enum 1527 2010-12-29 10:47:43Z saulius 

The following automatic conversions were performed:

'_symmetry_cell_setting' value 'Monoclinic' changed to 'monoclinic'
according to /home/saulius/struct/CIF-dictionaries/cif_core.dic
dictionary named 'cif_core.dic' version 2.4.1 from 2010-06-29.

Automatic conversion script
Id: cif_fix_values 1715 2011-07-08 13:25:40Z adriana 
;
_cod_original_sg_symbol_H-M 'I 2/a'
_cod_database_code 2012118
_cod_database_fobs_code 2012118

loop_
_symmetry_equiv_pos_as_xyz
'x, y, z'
'x+1/2, -y, z'
'x+1/2, y+1/2, z+1/2'
'x+1, -y+1/2, z+1/2'
'-x, -y, -z'
'-x-1/2, y, -z'
'-x+1/2, -y+1/2, -z+1/2'
'-x, y+1/2, -z+1/2'

loop_
_atom_site_aniso_label
_atom_site_aniso_U_11
_atom_site_aniso_U_22
_atom_site_aniso_U_33
_atom_site_aniso_U_12
_atom_site_aniso_U_13
_atom_site_aniso_U_23
N1 .0424(7) .0618(8) .0378(6) .0103(6) .0151(5) .0077(6)
C2 .0357(6) .0415(7) .0366(6) .0004(5) .0123(5) .0019(5)
C3 .0425(8) .0524(9) .0469(8) .0074(7) .0179(6) .0109(7)
C4 .0474(8) .0571(10) .0591(10) .0095(7) .0284(8) .0079(8)
C5 .0546(9) .0706(11) .0456(9) .0097(8) .0266(8) .0078(8)
C21 .0361(6) .0422(7) .0356(7) -.0021(5) .0108(5) -.0031(5)
S22 .0399(2) .0539(3) .0368(2) .0078(2) .01057(15) -.00414(15)
N23 .0467(8) .0731(10) .0412(7) .0142(7) .0190(6) .0116(7)

loop_
_atom_site_label
_atom_site_fract_x
_atom_site_fract_y
_atom_site_fract_z
_atom_site_U_iso_or_equiv
_atom_site_thermal_displace_type
_atom_site_calc_flag
_atom_site_refinement_flags
_atom_site_occupancy
_atom_site_disorder_group
_atom_site_type_symbol
N1 .0179(2) .2233(2) .44519(8) .0474(3) Uani d . 1 . N
H1 .094(2) .170(3) .4748(14) .060(6) Uiso d . 1 . H
C2 -.0157(2) .2817(2) .36564(9) .0384(3) Uani d . 1 . C
C3 -.1457(2) .3788(2) .34391(11) .0471(4) Uani d . 1 . C
H3 -.196(2) .434(3) .2936(14) .065(6) Uiso d . 1 . H
C4 -.1886(2) .3781(2) .41145(12) .0522(4) Uani d . 1 . C
H4 -.275(2) .433(3) .4141(13) .056(5) Uiso d . 1 . H
C5 -.0849(2) .2823(3) .47322(11) .0547(4) Uani d . 1 . C
H5 -.079(2) .259(3) .5259(14) .068(6) Uiso d . 1 . H
C21 .0772(2) .2418(2) .32086(9) .0389(3) Uani d . 1 . C
S22 .23141(4) .11583(5) .36306(2) .0448(2) Uani d . 1 . S
N23 .0363(2) .3054(2) .24458(9) .0531(4) Uani d . 1 . N
H23A -.043(3) .363(3) .2218(14) .061(6) Uiso d . 1 . H
H23B .094(2) .293(3) .2193(13) .060(6) Uiso d . 1 . H

loop_
_atom_type_symbol
_atom_type_description
_atom_type_scat_dispersion_real
_atom_type_scat_dispersion_imag
_atom_type_scat_source
C C .0033 .0016 'International Tables Vol C Tables 4.2.6.8 and 6.1.1.4'
H H .0000 .0000 'International Tables Vol C Tables 4.2.6.8 and 6.1.1.4'
N N .0061 .0033 'International Tables Vol C Tables 4.2.6.8 and 6.1.1.4'
S S .1246 .1234 'International Tables Vol C Tables 4.2.6.8 and 6.1.1.4'

loop_
_geom_angle_atom_site_label_1
_geom_angle_atom_site_label_2
_geom_angle_atom_site_label_3
_geom_angle
C5 N1 C2 109.80(14)
C5 N1 H1 123.2(16)
C2 N1 H1 126.7(16)
N1 C2 C3 106.57(13)
N1 C2 C21 121.83(13)
C3 C2 C21 131.60(14)
C2 C3 C4 107.88(14)
C2 C3 H3 126.4(13)
C4 C3 H3 125.7(13)
C5 C4 C3 107.26(15)
C5 C4 H4 126.2(13)
C3 C4 H4 126.6(13)
N1 C5 C4 108.5(2)
N1 C5 H5 122.1(13)
C4 C5 H5 129.5(13)
N23 C21 C2 117.44(14)
N23 C21 S22 121.06(12)
C2 C21 S22 121.49(11)
C21 N23 H23A 122.1(16)
C21 N23 H23B 118.7(14)
H23A N23 H23B 119(2)

loop_
_geom_bond_atom_site_label_1
_geom_bond_atom_site_label_2
_geom_bond_site_symmetry_2
_geom_bond_distance
_geom_bond_publ_flag
N1 C5 . 1.349(2) ?
N1 C2 . 1.371(2) ?
N1 H1 . .83(2) ?
C2 C3 . 1.386(2) ?
C2 C21 . 1.437(2) ?
C3 C4 . 1.394(2) ?
C3 H3 . .92(2) ?
C4 C5 . 1.368(3) ?
C4 H4 . .95(2) ?
C5 H5 . .92(2) ?
C21 N23 . 1.324(2) ?
C21 S22 . 1.6916(15) ?
N23 H23A . .84(2) ?
N23 H23B . .85(2) ?

loop_
_geom_hbond_atom_site_label_D
_geom_hbond_atom_site_label_H
_geom_hbond_atom_site_label_A
_geom_hbond_site_symmetry_A
_geom_hbond_distance_DH
_geom_hbond_distance_HA
_geom_hbond_distance_DA
_geom_hbond_angle_DHA
_geom_hbond_publ_flag
N1 H1 S22 . .83(2) 2.79(2) 3.0570(10) 101(2) yes
N1 H1 S22 6_656 .83(2) 2.71(2) 3.3940(10) 141(2) yes
N23 H23A S22 8_555 .84(2) 2.68(2) 3.479(2) 161(2) yes
N23 H23B S22 7_555 .85(2) 2.70(2) 3.504(2) 159(2) yes

loop_
_geom_torsion_atom_site_label_1
_geom_torsion_atom_site_label_2
_geom_torsion_atom_site_label_3
_geom_torsion_atom_site_label_4
_geom_torsion
C5 N1 C2 C3 -.8(2)
C5 N1 C2 C21 178.6(2)
N1 C2 C3 C4 .3(2)
C21 C2 C3 C4 -179.0(2)
C2 C3 C4 C5 .3(2)
C2 N1 C5 C4 1.0(2)
C3 C4 C5 N1 -.8(2)
N1 C2 C21 N23 -179.42(15)
C3 C2 C21 N23 -.2(3)
N1 C2 C21 S22 1.5(2)
C3 C2 C21 S22 -179.30(14)

loop_
_cod_related_entry_id
_cod_related_entry_database
_cod_related_entry_code
1 ChemSpider 14307363
